data_7049009
loop_
_publ_author_name
'Zhang, Sen-Yu'
'Li, Jie'
'Zhao, Sheng-Ze'
'Wang, Shi'
'Lu, Min-Ming'
'Li, Yong-Hua'
'Huang, Wei'

_publ_section_title
;
 Isolation of two bis(silyl)nickel complexes with Si-Si bond formation in
 a single-crystal-to-single-crystal fashion.
;
_journal_issue 10
_journal_name_full 'Dalton transactions (Cambridge, England : 2003)'
_journal_page_first 3433
_journal_page_last 3439
_journal_paper_doi 10.1039/c8dt04951c
_journal_volume 48
_journal_year 2019
_chemical_formula_moiety 'C32 H61 Ni P3 Si4'
_chemical_formula_sum 'C32 H61 Ni P3 Si4'
_chemical_formula_weight 709.79
_space_group_IT_number 14
_space_group_name_Hall '-P 2yn'
_space_group_name_H-M_alt 'P 1 21/n 1'
_symmetry_cell_setting monoclinic
_symmetry_space_group_name_Hall '-P 2yn'
_symmetry_space_group_name_H-M 'P 1 21/n 1'
_atom_sites_solution_hydrogens geom
_atom_sites_solution_primary direct
_atom_sites_solution_secondary difmap
_audit_creation_method SHELXL-97
_audit_update_record
;
2018-11-20 deposited with the CCDC.
2019-02-11 downloaded from the CCDC.
;
_cell_angle_alpha 90.00
_cell_angle_beta 100.59(3)
_cell_angle_gamma 90.00
_cell_formula_units_Z 4
_cell_length_a 11.352(2)
_cell_length_b 21.355(4)
_cell_length_c 15.654(3)
_cell_measurement_reflns_used 8580
_cell_measurement_temperature 293(2)
_cell_measurement_theta_max 27.58
_cell_measurement_theta_min 2.64
_cell_volume 3730.2(13)
_computing_cell_refinement 'Bruker XSCANS'
_computing_data_collection 'Bruker XSCANS'
_computing_data_reduction 'Bruker SHELXTL'
_computing_molecular_graphics 'Bruker SHELXTL'
_computing_publication_material 'Bruker SHELXTL'
_computing_structure_refinement 'Bruker SHELXTL'
_computing_structure_solution 'Bruker SHELXTL'
_diffrn_ambient_temperature 293(2)
_diffrn_measured_fraction_theta_full 0.993
_diffrn_measured_fraction_theta_max 0.993
_diffrn_measurement_device_type 'Bruker P4'
_diffrn_measurement_method '\w scans'
_diffrn_radiation_monochromator graphite
_diffrn_radiation_source 'fine-focus sealed tube'
_diffrn_radiation_type MoK\a
_diffrn_radiation_wavelength 0.71073
_diffrn_reflns_av_R_equivalents 0.0953
_diffrn_reflns_av_sigmaI/netI 0.0726
_diffrn_reflns_limit_h_max 14
_diffrn_reflns_limit_h_min -13
_diffrn_reflns_limit_k_max 27
_diffrn_reflns_limit_k_min -27
_diffrn_reflns_limit_l_max 20
_diffrn_reflns_limit_l_min -20
_diffrn_reflns_number 32974
_diffrn_reflns_theta_full 27.58
_diffrn_reflns_theta_max 27.58
_diffrn_reflns_theta_min 1.63
_exptl_absorpt_coefficient_mu 0.798
_exptl_absorpt_correction_T_max 0.758
_exptl_absorpt_correction_T_min 0.690
_exptl_absorpt_correction_type multi-scan
_exptl_absorpt_process_details 'Bruker SMART'
_exptl_crystal_colour green
_exptl_crystal_density_diffrn 1.264
_exptl_crystal_density_method 'not measured'
_exptl_crystal_description block
_exptl_crystal_F_000 1528
_exptl_crystal_size_max 0.4
_exptl_crystal_size_mid 0.4
_exptl_crystal_size_min 0.4
_refine_diff_density_max 0.863
_refine_diff_density_min -0.528
_refine_diff_density_rms 0.104
_refine_ls_extinction_method none
_refine_ls_goodness_of_fit_ref 0.955
_refine_ls_hydrogen_treatment mixed
_refine_ls_matrix_type full
_refine_ls_number_parameters 380
_refine_ls_number_reflns 8580
_refine_ls_number_restraints 1
_refine_ls_restrained_S_all 0.956
_refine_ls_R_factor_all 0.0556
_refine_ls_R_factor_gt 0.0444
_refine_ls_shift/su_max 0.039
_refine_ls_shift/su_mean 0.000
_refine_ls_structure_factor_coef Fsqd
_refine_ls_weighting_details 'calc w=1/[\s^2^(Fo^2^)+(0.0619P)^2^+0.0000P] where P=(Fo^2^+2Fc^2^)/3'
_refine_ls_weighting_scheme calc
_refine_ls_wR_factor_gt 0.1083
_refine_ls_wR_factor_ref 0.1118
_reflns_number_gt 6690
_reflns_number_total 8580
_reflns_threshold_expression >2sigma(I)
_cod_data_source_file c8dt04951c2.cif
_cod_data_source_block sad
_cod_depositor_comments
;
The following automatic conversions were performed:

'_symmetry_cell_setting' value 'Monoclinic' changed to 'monoclinic'
according to
/home/data/users/saulius/crontab/automatic-downloads/rss-feeds/RSC/lib/dictionaries/cif_core.dic
dictionary named 'cif_core.dic' version 2.4.2 from 2011-04-26.

'_exptl_absorpt_correction_type' value 'MULTI-SCAN' changed to
'multi-scan' according to
/home/data/users/saulius/crontab/automatic-downloads/rss-feeds/RSC/lib/dictionaries/cif_core.dic
dictionary named 'cif_core.dic' version 2.4.2 from 2011-04-26.

Automatic conversion script
Id: cif_fix_values 4973 2017-02-22 13:04:09Z antanas 

 Adding full bibliography for 7049008--7049009.cif.
;
_cod_original_sg_symbol_H-M 'P 21/n'
_cod_database_code 7049009

loop_
_symmetry_equiv_pos_as_xyz
'x, y, z'
'-x+1/2, y+1/2, -z+1/2'
'-x, -y, -z'
'x-1/2, -y-1/2, z-1/2'

loop_
_atom_site_label
_atom_site_type_symbol
_atom_site_fract_x
_atom_site_fract_y
_atom_site_fract_z
_atom_site_U_iso_or_equiv
_atom_site_adp_type
_atom_site_occupancy
_atom_site_symmetry_multiplicity
_atom_site_calc_flag
_atom_site_refinement_flags
Ni1 Ni 0.91059(3) 0.147089(13) 0.235908(18) 0.01180(9) Uani 1 1 d .
Si1 Si 0.85557(6) 0.13556(3) 0.36727(4) 0.01288(14) Uani 1 1 d .
H1 H 0.958(2) 0.1102(13) 0.4344(17) 0.028(8) Uiso 1 1 d .
C1 C 0.8161(2) 0.20855(10) 0.42650(14) 0.0133(5) Uani 1 1 d .
C2 C 0.8866(2) 0.22263(11) 0.50768(15) 0.0181(5) Uani 1 1 d .
H2 H 0.9475 0.1952 0.5313 0.022 Uiso 1 1 calc R
C3 C 0.8686(2) 0.27577(12) 0.55352(15) 0.0206(5) Uani 1 1 d .
H3 H 0.9170 0.2836 0.6071 0.025 Uiso 1 1 calc R
C4 C 0.7782(2) 0.31765(12) 0.51966(16) 0.0215(5) Uani 1 1 d .
H4 H 0.7668 0.3541 0.5496 0.026 Uiso 1 1 calc R
C5 C 0.7056(2) 0.30420(11) 0.44075(16) 0.0186(5) Uani 1 1 d .
H5 H 0.6438 0.3316 0.4188 0.022 Uiso 1 1 calc R
C6 C 0.7223(2) 0.25039(11) 0.39274(15) 0.0153(5) Uani 1 1 d .
Si2 Si 0.61795(6) 0.23471(3) 0.28707(4) 0.01385(14) Uani 1 1 d .
C7 C 0.5771(2) 0.31194(11) 0.22977(17) 0.0219(5) Uani 1 1 d .
H6 H 0.5918 0.3455 0.2712 0.033 Uiso 1 1 calc R
H7 H 0.4939 0.3116 0.2032 0.033 Uiso 1 1 calc R
H8 H 0.6250 0.3179 0.1859 0.033 Uiso 1 1 calc R
C8 C 0.4732(2) 0.20417(12) 0.31380(16) 0.0207(5) Uani 1 1 d .
H9 H 0.4866 0.1637 0.3407 0.031 Uiso 1 1 calc R
H10 H 0.4145 0.2006 0.2614 0.031 Uiso 1 1 calc R
H11 H 0.4447 0.2326 0.3530 0.031 Uiso 1 1 calc R
Si3 Si 0.70789(6) 0.16006(3) 0.20672(4) 0.01265(14) Uani 1 1 d .
H12 H 0.668(2) 0.1827(12) 0.1205(17) 0.027(7) Uiso 1 1 d .
Si4 Si 0.71164(6) 0.05935(3) 0.38197(4) 0.01533(15) Uani 1 1 d .
C9 C 0.6014(2) 0.09037(11) 0.20524(15) 0.0148(5) Uani 1 1 d .
C10 C 0.5184(2) 0.07826(12) 0.12882(16) 0.0195(5) Uani 1 1 d .
H13 H 0.5189 0.1034 0.0804 0.023 Uiso 1 1 calc R
C11 C 0.4357(2) 0.02986(12) 0.12339(18) 0.0243(6) Uani 1 1 d .
H14 H 0.3822 0.0227 0.0718 0.029 Uiso 1 1 calc R
C12 C 0.4332(2) -0.00762(12) 0.19482(18) 0.0243(6) Uani 1 1 d .
H15 H 0.3777 -0.0400 0.1917 0.029 Uiso 1 1 calc R
C13 C 0.5134(2) 0.00321(11) 0.27096(17) 0.0207(5) Uani 1 1 d .
H16 H 0.5107 -0.0220 0.3190 0.025 Uiso 1 1 calc R
C14 C 0.5987(2) 0.05109(11) 0.27775(15) 0.0151(5) Uani 1 1 d .
C15 C 0.7799(2) -0.02075(11) 0.40398(17) 0.0233(6) Uani 1 1 d .
H17 H 0.8451 -0.0186 0.4526 0.035 Uiso 1 1 calc R
H18 H 0.8091 -0.0352 0.3536 0.035 Uiso 1 1 calc R
H19 H 0.7203 -0.0493 0.4170 0.035 Uiso 1 1 calc R
C16 C 0.6349(2) 0.07795(12) 0.47585(16) 0.0213(5) Uani 1 1 d .
H20 H 0.5997 0.1189 0.4680 0.032 Uiso 1 1 calc R
H21 H 0.6925 0.0769 0.5291 0.032 Uiso 1 1 calc R
H22 H 0.5734 0.0475 0.4784 0.032 Uiso 1 1 calc R
C17 C 1.1440(2) 0.08199(11) 0.18619(15) 0.0184(5) Uani 1 1 d .
H23 H 1.1831 0.1207 0.1751 0.022 Uiso 1 1 calc R
H24 H 1.2044 0.0494 0.1977 0.022 Uiso 1 1 calc R
C18 C 1.0503(2) 0.06435(11) 0.10676(16) 0.0199(5) Uani 1 1 d .
H25 H 1.0375 0.0194 0.1061 0.024 Uiso 1 1 calc R
H26 H 1.0795 0.0756 0.0543 0.024 Uiso 1 1 calc R
C19 C 1.1931(2) 0.12208(11) 0.36455(16) 0.0181(5) Uani 1 1 d .
H27 H 1.2202 0.1613 0.3435 0.022 Uiso 1 1 calc R
H28 H 1.1600 0.1317 0.4159 0.022 Uiso 1 1 calc R
C20 C 1.3024(2) 0.08050(12) 0.39217(17) 0.0217(5) Uani 1 1 d .
H29 H 1.2778 0.0412 0.4130 0.033 Uiso 1 1 calc R
H30 H 1.3575 0.1008 0.4376 0.033 Uiso 1 1 calc R
H31 H 1.3408 0.0733 0.3433 0.033 Uiso 1 1 calc R
C21 C 1.0500(2) 0.01103(11) 0.31862(16) 0.0188(5) Uani 1 1 d .
H32 H 1.0584 0.0123 0.3814 0.023 Uiso 1 1 calc R
H33 H 0.9679 -0.0010 0.2956 0.023 Uiso 1 1 calc R
C22 C 1.1313(2) -0.04100(12) 0.29625(18) 0.0244(6) Uani 1 1 d .
H34 H 1.1185 -0.0464 0.2343 0.037 Uiso 1 1 calc R
H35 H 1.1131 -0.0794 0.3230 0.037 Uiso 1 1 calc R
H36 H 1.2135 -0.0299 0.3173 0.037 Uiso 1 1 calc R
P1 P 1.07113(6) 0.09167(3) 0.28112(4) 0.01470(14) Uani 1 1 d .
P2 P 0.90494(6) 0.10530(3) 0.10794(4) 0.01474(14) Uani 1 1 d .
C23 C 0.7934(3) -0.01162(11) 0.12936(17) 0.0247(6) Uani 1 1 d .
H37 H 0.8690 -0.0330 0.1393 0.037 Uiso 1 1 calc R
H38 H 0.7310 -0.0403 0.1049 0.037 Uiso 1 1 calc R
H39 H 0.7776 0.0043 0.1835 0.037 Uiso 1 1 calc R
C24 C 0.7974(2) 0.04261(11) 0.06640(16) 0.0186(5) Uani 1 1 d .
H40 H 0.7180 0.0608 0.0518 0.022 Uiso 1 1 calc R
H41 H 0.8178 0.0261 0.0132 0.022 Uiso 1 1 calc R
C25 C 0.8881(2) 0.15693(11) 0.01240(15) 0.0193(5) Uani 1 1 d .
H42 H 0.8162 0.1817 0.0111 0.023 Uiso 1 1 calc R
H43 H 0.9553 0.1857 0.0209 0.023 Uiso 1 1 calc R
C26 C 0.8804(3) 0.12634(13) -0.07711(16) 0.0240(6) Uani 1 1 d .
H44 H 0.9468 0.0983 -0.0758 0.036 Uiso 1 1 calc R
H45 H 0.8828 0.1582 -0.1200 0.036 Uiso 1 1 calc R
H46 H 0.8067 0.1034 -0.0915 0.036 Uiso 1 1 calc R
P3 P 0.98893(6) 0.24478(3) 0.24171(4) 0.01782(15) Uani 1 1 d U
C27 C 1.1133(2) 0.25837(11) 0.18258(16) 0.0196(5) Uani 1 1 d .
H47 H 1.1775 0.2297 0.2057 0.024 Uiso 1 1 calc R
H48 H 1.0853 0.2470 0.1223 0.024 Uiso 1 1 calc R
C28 C 1.1671(3) 0.32456(12) 0.18431(18) 0.0270(6) Uani 1 1 d .
H49 H 1.1086 0.3528 0.1534 0.040 Uiso 1 1 calc R
H50 H 1.2364 0.3239 0.1572 0.040 Uiso 1 1 calc R
H51 H 1.1899 0.3383 0.2434 0.040 Uiso 1 1 calc R
C29 C 1.0672(3) 0.26833(13) 0.35490(17) 0.0269(6) Uani 1 1 d U
H52 H 1.0537 0.2355 0.3948 0.032 Uiso 1 1 calc R
H53 H 1.1527 0.2696 0.3551 0.032 Uiso 1 1 calc R
C30 C 1.0318(3) 0.32998(14) 0.39058(19) 0.0363(7) Uani 1 1 d .
H54 H 1.0532 0.3638 0.3559 0.054 Uiso 1 1 calc R
H55 H 1.0730 0.3348 0.4495 0.054 Uiso 1 1 calc R
H56 H 0.9469 0.3305 0.3889 0.054 Uiso 1 1 calc R
C31 C 0.8906(3) 0.31108(12) 0.20511(19) 0.0281(6) Uani 1 1 d .
H57 H 0.8275 0.3127 0.2393 0.034 Uiso 1 1 calc R
H58 H 0.9364 0.3495 0.2154 0.034 Uiso 1 1 calc R
C32 C 0.8343(3) 0.30727(13) 0.1096(2) 0.0344(7) Uani 1 1 d .
H59 H 0.8961 0.3079 0.0752 0.052 Uiso 1 1 calc R
H60 H 0.7818 0.3424 0.0943 0.052 Uiso 1 1 calc R
H61 H 0.7893 0.2691 0.0988 0.052 Uiso 1 1 calc R

loop_
_atom_site_aniso_label
_atom_site_aniso_U_11
_atom_site_aniso_U_22
_atom_site_aniso_U_33
_atom_site_aniso_U_23
_atom_site_aniso_U_13
_atom_site_aniso_U_12
Ni1 0.00943(17) 0.01202(15) 0.01321(16) -0.00033(10) 0.00014(12) -0.00001(11)
Si1 0.0111(4) 0.0128(3) 0.0137(3) 0.0006(2) -0.0005(2) 0.0007(2)
C1 0.0115(12) 0.0140(11) 0.0145(11) -0.0003(8) 0.0030(9) -0.0019(9)
C2 0.0150(13) 0.0206(12) 0.0180(12) 0.0025(9) 0.0014(10) 0.0001(10)
C3 0.0212(15) 0.0266(13) 0.0129(11) -0.0036(10) 0.0003(10) -0.0044(11)
C4 0.0215(15) 0.0229(13) 0.0208(13) -0.0084(10) 0.0060(11) -0.0016(11)
C5 0.0142(13) 0.0192(12) 0.0222(13) -0.0010(10) 0.0031(10) 0.0014(10)
C6 0.0124(13) 0.0171(11) 0.0164(11) -0.0003(9) 0.0027(9) -0.0006(9)
Si2 0.0108(4) 0.0140(3) 0.0156(3) -0.0002(2) -0.0007(2) 0.0011(2)
C7 0.0206(15) 0.0186(12) 0.0252(13) 0.0024(10) 0.0007(11) 0.0035(10)
C8 0.0170(14) 0.0238(13) 0.0207(12) -0.0020(10) 0.0023(10) -0.0002(10)
Si3 0.0106(3) 0.0131(3) 0.0132(3) 0.0002(2) -0.0005(2) 0.0000(2)
Si4 0.0152(4) 0.0136(3) 0.0171(3) 0.0013(2) 0.0027(3) -0.0007(3)
C9 0.0102(12) 0.0140(11) 0.0202(12) -0.0028(9) 0.0024(9) 0.0010(9)
C10 0.0135(13) 0.0227(13) 0.0201(12) -0.0019(10) -0.0024(10) 0.0023(10)
C11 0.0144(14) 0.0244(13) 0.0306(14) -0.0107(11) -0.0051(11) -0.0009(11)
C12 0.0163(14) 0.0169(12) 0.0400(16) -0.0089(11) 0.0065(12) -0.0044(10)
C13 0.0153(14) 0.0176(12) 0.0305(14) -0.0005(10) 0.0072(11) -0.0006(10)
C14 0.0107(13) 0.0146(11) 0.0200(12) -0.0032(9) 0.0030(10) 0.0011(9)
C15 0.0244(15) 0.0181(12) 0.0293(14) 0.0052(10) 0.0096(11) 0.0020(11)
C16 0.0231(15) 0.0225(13) 0.0189(12) 0.0028(10) 0.0053(11) 0.0017(11)
C17 0.0156(14) 0.0197(12) 0.0200(12) 0.0000(9) 0.0037(10) 0.0025(10)
C18 0.0189(14) 0.0200(12) 0.0209(13) -0.0039(9) 0.0040(10) 0.0024(10)
C19 0.0115(13) 0.0206(12) 0.0213(12) 0.0000(10) 0.0003(10) -0.0012(10)
C20 0.0136(14) 0.0262(13) 0.0236(13) 0.0026(10) -0.0013(10) 0.0001(10)
C21 0.0146(13) 0.0180(12) 0.0226(13) 0.0020(9) -0.0001(10) 0.0001(10)
C22 0.0216(15) 0.0185(12) 0.0313(15) 0.0007(10) 0.0004(11) 0.0037(11)
P1 0.0103(3) 0.0161(3) 0.0170(3) 0.0012(2) 0.0008(2) 0.0014(2)
P2 0.0131(3) 0.0148(3) 0.0158(3) -0.0025(2) 0.0014(2) 0.0000(2)
C23 0.0268(16) 0.0164(12) 0.0314(15) -0.0027(10) 0.0066(12) -0.0021(11)
C24 0.0169(14) 0.0185(12) 0.0205(12) -0.0066(9) 0.0037(10) -0.0027(10)
C25 0.0244(15) 0.0197(12) 0.0133(12) -0.0003(9) 0.0019(10) -0.0009(10)
C26 0.0254(16) 0.0266(13) 0.0193(13) -0.0030(10) 0.0026(11) -0.0037(11)
P3 0.0195(4) 0.0149(3) 0.0203(3) -0.0025(2) 0.0068(3) -0.0050(3)
C27 0.0166(14) 0.0197(12) 0.0225(13) -0.0021(10) 0.0035(10) -0.0043(10)
C28 0.0288(17) 0.0233(14) 0.0310(15) -0.0006(11) 0.0112(12) -0.0093(11)
C29 0.0264(16) 0.0292(14) 0.0257(11) -0.0033(11) 0.0065(10) -0.0089(12)
C30 0.044(2) 0.0302(16) 0.0348(17) -0.0057(13) 0.0082(14) -0.0091(14)
C31 0.0265(16) 0.0168(13) 0.0434(17) 0.0012(11) 0.0128(13) 0.0016(11)
C32 0.0351(18) 0.0189(13) 0.0499(19) 0.0080(12) 0.0098(14) 0.0022(12)

loop_
_atom_type_symbol
_atom_type_description
_atom_type_scat_dispersion_real
_atom_type_scat_dispersion_imag
_atom_type_scat_source
C C 0.0033 0.0016 'International Tables Vol C Tables 4.2.6.8 and 6.1.1.4'
H H 0.0000 0.0000 'International Tables Vol C Tables 4.2.6.8 and 6.1.1.4'
Si Si 0.0817 0.0704 'International Tables Vol C Tables 4.2.6.8 and 6.1.1.4'
P P 0.1023 0.0942 'International Tables Vol C Tables 4.2.6.8 and 6.1.1.4'
Ni Ni 0.3393 1.1124 'International Tables Vol C Tables 4.2.6.8 and 6.1.1.4'

loop_
_geom_angle_atom_site_label_1
_geom_angle_atom_site_label_2
_geom_angle_atom_site_label_3
_geom_angle
P1 Ni1 P2 87.58(3)
P1 Ni1 P3 100.87(3)
P2 Ni1 P3 111.02(3)
P1 Ni1 Si1 89.99(3)
P2 Ni1 Si1 145.13(3)
P3 Ni1 Si1 103.60(3)
P1 Ni1 Si3 152.18(3)
P2 Ni1 Si3 90.43(4)
P3 Ni1 Si3 105.71(3)
Si1 Ni1 Si3 76.06(4)
C1 Si1 Ni1 118.67(7)
C1 Si1 Si4 106.80(8)
Ni1 Si1 Si4 118.45(4)
C1 Si1 Si3 97.36(7)
Ni1 Si1 Si3 52.12(2)
Si4 Si1 Si3 84.54(3)
C1 Si1 H1 100.0(10)
Ni1 Si1 H1 111.3(10)
Si4 Si1 H1 98.2(10)
Si3 Si1 H1 160.8(10)
C2 C1 C6 117.8(2)
C2 C1 Si1 117.97(18)
C6 C1 Si1 124.17(17)
C3 C2 C1 122.2(2)
C3 C2 H2 118.9
C1 C2 H2 118.9
C2 C3 C4 120.0(2)
C2 C3 H3 120.0
C4 C3 H3 120.0
C5 C4 C3 118.9(2)
C5 C4 H4 120.5
C3 C4 H4 120.5
C4 C5 C6 122.1(2)
C4 C5 H5 119.0
C6 C5 H5 119.0
C5 C6 C1 118.9(2)
C5 C6 Si2 119.43(18)
C1 C6 Si2 121.69(17)
C6 Si2 C8 107.49(11)
C6 Si2 C7 108.75(11)
C8 Si2 C7 105.02(12)
C6 Si2 Si3 108.85(8)
C8 Si2 Si3 111.26(8)
C7 Si2 Si3 115.17(9)
Si2 C7 H6 109.5
Si2 C7 H7 109.5
H6 C7 H7 109.5
Si2 C7 H8 109.5
H6 C7 H8 109.5
H7 C7 H8 109.5
Si2 C8 H9 109.5
Si2 C8 H10 109.5
H9 C8 H10 109.5
Si2 C8 H11 109.5
H9 C8 H11 109.5
H10 C8 H11 109.5
C9 Si3 Ni1 121.33(8)
C9 Si3 Si2 101.31(8)
Ni1 Si3 Si2 119.47(4)
C9 Si3 Si1 97.94(8)
Ni1 Si3 Si1 51.82(3)
Si2 Si3 Si1 83.96(3)
C9 Si3 H12 99.3(11)
Ni1 Si3 H12 111.3(11)
Si2 Si3 H12 100.4(11)
Si1 Si3 H12 160.9(11)
C15 Si4 C16 106.41(11)
C15 Si4 C14 105.33(11)
C16 Si4 C14 110.85(11)
C15 Si4 Si1 112.16(9)
C16 Si4 Si1 111.12(9)
C14 Si4 Si1 110.75(8)
C10 C9 C14 117.7(2)
C10 C9 Si3 118.46(18)
C14 C9 Si3 123.84(18)
C11 C10 C9 122.0(2)
C11 C10 H13 119.0
C9 C10 H13 119.0
C12 C11 C10 119.8(2)
C12 C11 H14 120.1
C10 C11 H14 120.1
C11 C12 C13 119.6(2)
C11 C12 H15 120.2
C13 C12 H15 120.2
C12 C13 C14 121.7(2)
C12 C13 H16 119.1
C14 C13 H16 119.1
C13 C14 C9 119.2(2)
C13 C14 Si4 118.97(18)
C9 C14 Si4 121.74(17)
Si4 C15 H17 109.5
Si4 C15 H18 109.5
H17 C15 H18 109.5
Si4 C15 H19 109.5
H17 C15 H19 109.5
H18 C15 H19 109.5
Si4 C16 H20 109.5
Si4 C16 H21 109.5
H20 C16 H21 109.5
Si4 C16 H22 109.5
H20 C16 H22 109.5
H21 C16 H22 109.5
C18 C17 P1 109.61(17)
C18 C17 H23 109.7
P1 C17 H23 109.7
C18 C17 H24 109.7
P1 C17 H24 109.7
H23 C17 H24 108.2
C17 C18 P2 111.13(16)
C17 C18 H25 109.4
P2 C18 H25 109.4
C17 C18 H26 109.4
P2 C18 H26 109.4
H25 C18 H26 108.0
C20 C19 P1 117.63(18)
C20 C19 H27 107.9
P1 C19 H27 107.9
C20 C19 H28 107.9
P1 C19 H28 107.9
H27 C19 H28 107.2
C19 C20 H29 109.5
C19 C20 H30 109.5
H29 C20 H30 109.5
C19 C20 H31 109.5
H29 C20 H31 109.5
H30 C20 H31 109.5
C22 C21 P1 119.06(19)
C22 C21 H32 107.6
P1 C21 H32 107.6
C22 C21 H33 107.6
P1 C21 H33 107.6
H32 C21 H33 107.0
C21 C22 H34 109.5
C21 C22 H35 109.5
H34 C22 H35 109.5
C21 C22 H36 109.5
H34 C22 H36 109.5
H35 C22 H36 109.5
C19 P1 C17 102.80(12)
C19 P1 C21 103.20(11)
C17 P1 C21 104.81(11)
C19 P1 Ni1 120.97(8)
C17 P1 Ni1 105.78(8)
C21 P1 Ni1 117.33(9)
C25 P2 C24 100.66(12)
C25 P2 C18 103.44(12)
C24 P2 C18 100.64(11)
C25 P2 Ni1 118.82(8)
C24 P2 Ni1 121.69(8)
C18 P2 Ni1 108.84(8)
C24 C23 H37 109.5
C24 C23 H38 109.5
H37 C23 H38 109.5
C24 C23 H39 109.5
H37 C23 H39 109.5
H38 C23 H39 109.5
C23 C24 P2 114.75(18)
C23 C24 H40 108.6
P2 C24 H40 108.6
C23 C24 H41 108.6
P2 C24 H41 108.6
H40 C24 H41 107.6
C26 C25 P2 117.86(18)
C26 C25 H42 107.8
P2 C25 H42 107.8
C26 C25 H43 107.8
P2 C25 H43 107.8
H42 C25 H43 107.2
C25 C26 H44 109.5
C25 C26 H45 109.5
H44 C26 H45 109.5
C25 C26 H46 109.5
H44 C26 H46 109.5
H45 C26 H46 109.5
C31 P3 C27 101.54(12)
C31 P3 C29 103.97(13)
C27 P3 C29 98.99(12)
C31 P3 Ni1 119.23(10)
C27 P3 Ni1 117.09(8)
C29 P3 Ni1 113.25(9)
C28 C27 P3 118.22(18)
C28 C27 H47 107.8
P3 C27 H47 107.8
C28 C27 H48 107.8
P3 C27 H48 107.8
H47 C27 H48 107.1
C27 C28 H49 109.5
C27 C28 H50 109.5
H49 C28 H50 109.5
C27 C28 H51 109.5
H49 C28 H51 109.5
H50 C28 H51 109.5
C30 C29 P3 117.7(2)
C30 C29 H52 107.9
P3 C29 H52 107.9
C30 C29 H53 107.9
P3 C29 H53 107.9
H52 C29 H53 107.2
C29 C30 H54 109.5
C29 C30 H55 109.5
H54 C30 H55 109.5
C29 C30 H56 109.5
H54 C30 H56 109.5
H55 C30 H56 109.5
C32 C31 P3 112.94(19)
C32 C31 H57 109.0
P3 C31 H57 109.0
C32 C31 H58 109.0
P3 C31 H58 109.0
H57 C31 H58 107.8
C31 C32 H59 109.5
C31 C32 H60 109.5
H59 C32 H60 109.5
C31 C32 H61 109.5
H59 C32 H61 109.5
H60 C32 H61 109.5

loop_
_geom_bond_atom_site_label_1
_geom_bond_atom_site_label_2
_geom_bond_distance
Ni1 P1 2.1792(8)
Ni1 P2 2.1832(7)
Ni1 P3 2.2630(8)
Ni1 Si1 2.2697(8)
Ni1 Si3 2.2789(9)
Si1 C1 1.908(2)
Si1 Si4 2.3472(10)
Si1 Si3 2.8022(12)
Si1 H1 1.52(3)
C1 C2 1.404(3)
C1 C6 1.416(3)
C2 C3 1.378(3)
C2 H2 0.9300
C3 C4 1.391(4)
C3 H3 0.9300
C4 C5 1.383(3)
C4 H4 0.9300
C5 C6 1.405(3)
C5 H5 0.9300
C6 Si2 1.879(3)
Si2 C8 1.885(3)
Si2 C7 1.894(2)
Si2 Si3 2.3744(10)
C7 H6 0.9600
C7 H7 0.9600
C7 H8 0.9600
C8 H9 0.9600
C8 H10 0.9600
C8 H11 0.9600
Si3 C9 1.915(2)
Si3 H12 1.43(3)
Si4 C15 1.883(3)
Si4 C16 1.883(3)
Si4 C14 1.889(3)
C9 C10 1.404(3)
C9 C14 1.416(3)
C10 C11 1.388(4)
C10 H13 0.9300
C11 C12 1.380(4)
C11 H14 0.9300
C12 C13 1.380(4)
C12 H15 0.9300
C13 C14 1.399(3)
C13 H16 0.9300
C15 H17 0.9600
C15 H18 0.9600
C15 H19 0.9600
C16 H20 0.9600
C16 H21 0.9600
C16 H22 0.9600
C17 C18 1.528(3)
C17 P1 1.840(2)
C17 H23 0.9700
C17 H24 0.9700
C18 P2 1.870(3)
C18 H25 0.9700
C18 H26 0.9700
C19 C20 1.522(3)
C19 P1 1.839(2)
C19 H27 0.9700
C19 H28 0.9700
C20 H29 0.9600
C20 H30 0.9600
C20 H31 0.9600
C21 C22 1.526(3)
C21 P1 1.849(2)
C21 H32 0.9700
C21 H33 0.9700
C22 H34 0.9600
C22 H35 0.9600
C22 H36 0.9600
P2 C25 1.839(2)
P2 C24 1.847(2)
C23 C24 1.527(3)
C23 H37 0.9600
C23 H38 0.9600
C23 H39 0.9600
C24 H40 0.9700
C24 H41 0.9700
C25 C26 1.534(3)
C25 H42 0.9700
C25 H43 0.9700
C26 H44 0.9600
C26 H45 0.9600
C26 H46 0.9600
P3 C31 1.829(3)
P3 C27 1.848(3)
P3 C29 1.898(3)
C27 C28 1.538(3)
C27 H47 0.9700
C27 H48 0.9700
C28 H49 0.9600
C28 H50 0.9600
C28 H51 0.9600
C29 C30 1.513(4)
C29 H52 0.9700
C29 H53 0.9700
C30 H54 0.9600
C30 H55 0.9600
C30 H56 0.9600
C31 C32 1.516(4)
C31 H57 0.9700
C31 H58 0.9700
C32 H59 0.9600
C32 H60 0.9600
C32 H61 0.9600
